data_2226411
loop_
_publ_author_name
'Jasinski, Jerry P.'
'Butcher, Ray J.'
'Veena, K.'
'Narayana, B.'
'Yathirajan, H. S.'

_publ_section_title
;
 (2<i>E</i>)-1-(2-Bromophenyl)-3-(4-bromophenyl)prop-2-en-1-one
;
_journal_coeditor_code DN2577
_journal_issue 7
_journal_name_full 'Acta Crystallographica Section E'
_journal_page_first o1701
_journal_paper_doi 10.1107/S1600536810022956
_journal_volume 66
_journal_year 2010
_chemical_formula_iupac 'C15 H10 Br2 O'
_chemical_formula_moiety 'C15 H10 Br2 O'
_chemical_formula_sum 'C15 H10 Br2 O'
_chemical_formula_weight 366.05
_chemical_name_systematic
;
(2<i>E</i>)-1-(2-Bromophenyl)-3-(4-bromophenyl)prop-2-en-1-one
;
_space_group_IT_number 14
_symmetry_cell_setting monoclinic
_symmetry_space_group_name_Hall '-P 2ybc'
_symmetry_space_group_name_H-M 'P 1 21/c 1'
_atom_sites_solution_hydrogens geom
_atom_sites_solution_primary direct
_atom_sites_solution_secondary difmap
_cell_angle_alpha 90.00
_cell_angle_beta 91.021(8)
_cell_angle_gamma 90.00
_cell_formula_units_Z 4
_cell_length_a 5.6988(5)
_cell_length_b 9.5462(9)
_cell_length_c 23.8532(15)
_cell_measurement_reflns_used 3417
_cell_measurement_temperature 110(2)
_cell_measurement_theta_max 74.1283
_cell_measurement_theta_min 4.6188
_cell_volume 1297.45(19)
_computing_cell_refinement '<i>CrysAlis Pro</i> (Oxford Diffraction, 2007)'
_computing_data_collection '<i>CrysAlis Pro</i> (Oxford Diffraction, 2007)'
_computing_data_reduction '<i>CrysAlis Pro</i> (Oxford Diffraction, 2007)'
_computing_molecular_graphics
;
<i>SHELXTL</i> (Sheldrick, 2008)
;
_computing_publication_material '<i>SHELXTL</i> (Sheldrick, 2008)'
_computing_structure_refinement '<i>SHELXL97</i> (Sheldrick, 2008)'
_computing_structure_solution '<i>SHELXS97</i> (Sheldrick, 2008)'
_diffrn_ambient_temperature 110(2)
_diffrn_detector_area_resol_mean 10.5081
_diffrn_measured_fraction_theta_full 0.994
_diffrn_measured_fraction_theta_max 0.963
_diffrn_measurement_device_type 'Oxford Diffraction Xcalibur Ruby Gemini'
_diffrn_measurement_method '\w scans'
_diffrn_radiation_monochromator graphite
_diffrn_radiation_source 'Enhance (Cu) X-ray Source'
_diffrn_radiation_type CuK\a
_diffrn_radiation_wavelength 1.54178
_diffrn_reflns_av_R_equivalents 0.0272
_diffrn_reflns_av_sigmaI/netI 0.0215
_diffrn_reflns_limit_h_max 6
_diffrn_reflns_limit_h_min -6
_diffrn_reflns_limit_k_max 11
_diffrn_reflns_limit_k_min -6
_diffrn_reflns_limit_l_max 25
_diffrn_reflns_limit_l_min -29
_diffrn_reflns_number 4592
_diffrn_reflns_theta_full 67.50
_diffrn_reflns_theta_max 74.10
_diffrn_reflns_theta_min 4.99
_diffrn_standards_decay_% 1
_diffrn_standards_number 0
_exptl_absorpt_coefficient_mu 7.787
_exptl_absorpt_correction_T_max 0.315
_exptl_absorpt_correction_T_min 0.078
_exptl_absorpt_correction_type analytical
_exptl_absorpt_process_details
;
(<i>CrysAlis RED</i>; Oxford Diffraction, 2007)
;
_exptl_crystal_colour colorless
_exptl_crystal_density_diffrn 1.874
_exptl_crystal_density_method 'not measured'
_exptl_crystal_description prism
_exptl_crystal_F_000 712
_exptl_crystal_size_max 0.6230
_exptl_crystal_size_mid 0.4715
_exptl_crystal_size_min 0.2578
_refine_diff_density_max 1.272
_refine_diff_density_min -0.999
_refine_ls_extinction_coef 0.0029(4)
_refine_ls_extinction_expression Fc^*^=kFc[1+0.001xFc^2^\l^3^/sin(2\q)]^-1/4^
_refine_ls_extinction_method '<i>SHELXL97</i> (Sheldrick, 2008)'
_refine_ls_goodness_of_fit_ref 1.318
_refine_ls_hydrogen_treatment constr
_refine_ls_matrix_type full
_refine_ls_number_parameters 164
_refine_ls_number_reflns 2532
_refine_ls_number_restraints 0
_refine_ls_restrained_S_all 1.318
_refine_ls_R_factor_all 0.0457
_refine_ls_R_factor_gt 0.0445
_refine_ls_shift/su_max 0.000
_refine_ls_shift/su_mean 0.000
_refine_ls_structure_factor_coef Fsqd
_refine_ls_weighting_details 'calc w=1/[\s^2^(Fo^2^)+(0.0631P)^2^+9.3230P] where P=(Fo^2^+2Fc^2^)/3'
_refine_ls_weighting_scheme calc
_refine_ls_wR_factor_gt 0.1507
_refine_ls_wR_factor_ref 0.1515
_reflns_number_gt 2454
_reflns_number_total 2532
_reflns_threshold_expression I>2\s(I)
_cod_data_source_file dn2577.cif
_cod_data_source_block I
_cod_original_cell_volume 1297.46(18)
_cod_original_sg_symbol_H-M 'P 21/c'
_cod_database_code 2226411
_cod_database_fobs_code 2226411

loop_
_symmetry_equiv_pos_as_xyz
'x, y, z'
'-x, y+1/2, -z+1/2'
'-x, -y, -z'
'x, -y-1/2, z-1/2'

loop_
_atom_site_type_symbol
_atom_site_label
_atom_site_fract_x
_atom_site_fract_y
_atom_site_fract_z
_atom_site_U_iso_or_equiv
_atom_site_adp_type
_atom_site_calc_flag
_atom_site_refinement_flags
_atom_site_occupancy
_atom_site_disorder_assembly
_atom_site_disorder_group
Br Br1 1.27853(11) 0.55820(6) 0.36129(3) 0.0217(3) Uani d . 1 . .
Br Br2 0.14170(10) 0.10866(6) 0.65074(2) 0.0182(2) Uani d . 1 . .
O O1 1.2468(7) 0.2116(5) 0.37198(18) 0.0211(9) Uani d . 1 . .
C C1 0.9316(10) 0.3480(6) 0.3361(2) 0.0144(11) Uani d . 1 . .
C C2 1.0220(10) 0.4768(6) 0.3200(2) 0.0157(11) Uani d . 1 . .
C C3 0.9269(12) 0.5525(7) 0.2759(3) 0.0223(13) Uani d . 1 . .
H H3A 0.9912 0.6406 0.2658 0.027 Uiso calc R 1 . .
C C4 0.7337(12) 0.4969(7) 0.2462(2) 0.0239(14) Uani d . 1 . .
H H4A 0.6670 0.5468 0.2154 0.029 Uiso calc R 1 . .
C C5 0.6406(11) 0.3698(7) 0.2619(3) 0.0219(13) Uani d . 1 . .
H H5A 0.5103 0.3320 0.2416 0.026 Uiso calc R 1 . .
C C6 0.7359(10) 0.2973(6) 0.3069(2) 0.0180(12) Uani d . 1 . .
H H6A 0.6669 0.2114 0.3180 0.022 Uiso calc R 1 . .
C C7 1.0493(10) 0.2574(6) 0.3798(2) 0.0149(11) Uani d . 1 . .
C C8 0.9223(11) 0.2193(6) 0.4304(2) 0.0181(12) Uani d . 1 . .
H H8A 0.9888 0.1485 0.4537 0.022 Uiso calc R 1 . .
C C9 0.7192(10) 0.2767(6) 0.4462(2) 0.0162(11) Uani d . 1 . .
H H9A 0.6527 0.3466 0.4225 0.019 Uiso calc R 1 . .
C C10 0.5903(10) 0.2408(6) 0.4972(2) 0.0162(11) Uani d . 1 . .
C C11 0.6596(11) 0.1294(7) 0.5320(3) 0.0201(12) Uani d . 1 . .
H H11A 0.7986 0.0790 0.5238 0.024 Uiso calc R 1 . .
C C12 0.5304(11) 0.0913(6) 0.5780(3) 0.0190(12) Uani d . 1 . .
H H12A 0.5788 0.0155 0.6013 0.023 Uiso calc R 1 . .
C C13 0.3279(10) 0.1664(6) 0.5895(2) 0.0151(11) Uani d . 1 . .
C C14 0.2554(10) 0.2787(6) 0.5566(2) 0.0180(12) Uani d . 1 . .
H H14A 0.1178 0.3299 0.5654 0.022 Uiso calc R 1 . .
C C15 0.3891(10) 0.3146(6) 0.5105(2) 0.0173(12) Uani d . 1 . .
H H15A 0.3415 0.3914 0.4877 0.021 Uiso calc R 1 . .

loop_
_atom_site_aniso_label
_atom_site_aniso_U_11
_atom_site_aniso_U_22
_atom_site_aniso_U_33
_atom_site_aniso_U_12
_atom_site_aniso_U_13
_atom_site_aniso_U_23
Br1 0.0195(4) 0.0157(4) 0.0300(4) -0.0029(2) 0.0034(3) -0.0038(2)
Br2 0.0190(4) 0.0196(4) 0.0161(3) -0.0020(2) 0.0042(2) 0.0011(2)
O1 0.015(2) 0.021(2) 0.027(2) 0.0034(17) 0.0043(16) 0.0015(18)
C1 0.015(3) 0.016(3) 0.012(2) 0.004(2) 0.007(2) -0.001(2)
C2 0.013(3) 0.017(3) 0.017(3) -0.001(2) 0.005(2) -0.003(2)
C3 0.028(3) 0.020(3) 0.019(3) 0.006(2) 0.012(2) 0.002(2)
C4 0.027(3) 0.030(4) 0.015(3) 0.014(3) 0.004(2) 0.003(2)
C5 0.018(3) 0.029(3) 0.019(3) 0.007(2) 0.001(2) -0.005(2)
C6 0.013(3) 0.019(3) 0.022(3) -0.001(2) 0.004(2) -0.001(2)
C7 0.015(3) 0.009(2) 0.020(3) -0.001(2) -0.001(2) -0.004(2)
C8 0.023(3) 0.014(3) 0.017(3) -0.002(2) 0.000(2) 0.000(2)
C9 0.017(3) 0.013(3) 0.018(3) -0.001(2) -0.002(2) 0.000(2)
C10 0.018(3) 0.014(3) 0.017(3) -0.002(2) -0.001(2) -0.001(2)
C11 0.020(3) 0.018(3) 0.022(3) 0.005(2) 0.001(2) 0.002(2)
C12 0.022(3) 0.016(3) 0.019(3) 0.003(2) 0.000(2) 0.003(2)
C13 0.018(3) 0.016(3) 0.011(2) -0.003(2) 0.002(2) -0.001(2)
C14 0.014(3) 0.020(3) 0.020(3) 0.003(2) 0.002(2) -0.001(2)
C15 0.017(3) 0.016(3) 0.020(3) 0.000(2) -0.001(2) 0.003(2)

loop_
_atom_type_symbol
_atom_type_description
_atom_type_scat_dispersion_real
_atom_type_scat_dispersion_imag
_atom_type_scat_source
C C 0.0181 0.0091 'International Tables Vol C Tables 4.2.6.8 and 6.1.1.4'
H H 0.0000 0.0000 'International Tables Vol C Tables 4.2.6.8 and 6.1.1.4'
O O 0.0492 0.0322 'International Tables Vol C Tables 4.2.6.8 and 6.1.1.4'
Br Br -0.6763 1.2805 'International Tables Vol C Tables 4.2.6.8 and 6.1.1.4'

loop_
_geom_angle_atom_site_label_1
_geom_angle_atom_site_label_2
_geom_angle_atom_site_label_3
_geom_angle_site_symmetry_1
_geom_angle_site_symmetry_3
_geom_angle
_geom_angle_publ_flag
C2 C1 C6 . . 117.9(5) ?
C2 C1 C7 . . 122.5(5) ?
C6 C1 C7 . . 119.4(5) ?
C3 C2 C1 . . 122.1(6) ?
C3 C2 Br1 . . 117.8(5) ?
C1 C2 Br1 . . 120.1(4) ?
C2 C3 C4 . . 118.7(6) ?
C2 C3 H3A . . 120.6 ?
C4 C3 H3A . . 120.6 ?
C5 C4 C3 . . 119.9(6) ?
C5 C4 H4A . . 120.0 ?
C3 C4 H4A . . 120.0 ?
C4 C5 C6 . . 120.3(6) ?
C4 C5 H5A . . 119.9 ?
C6 C5 H5A . . 119.9 ?
C5 C6 C1 . . 121.1(6) ?
C5 C6 H6A . . 119.5 ?
C1 C6 H6A . . 119.5 ?
O1 C7 C8 . . 120.4(5) ?
O1 C7 C1 . . 120.0(5) ?
C8 C7 C1 . . 119.6(5) ?
C9 C8 C7 . . 124.9(5) ?
C9 C8 H8A . . 117.5 ?
C7 C8 H8A . . 117.5 ?
C8 C9 C10 . . 125.7(5) ?
C8 C9 H9A . . 117.1 ?
C10 C9 H9A . . 117.1 ?
C15 C10 C11 . . 118.3(5) ?
C15 C10 C9 . . 119.9(5) ?
C11 C10 C9 . . 121.8(5) ?
C12 C11 C10 . . 121.5(6) ?
C12 C11 H11A . . 119.3 ?
C10 C11 H11A . . 119.3 ?
C11 C12 C13 . . 118.4(5) ?
C11 C12 H12A . . 120.8 ?
C13 C12 H12A . . 120.8 ?
C14 C13 C12 . . 121.9(5) ?
C14 C13 Br2 . . 119.6(4) ?
C12 C13 Br2 . . 118.5(4) ?
C13 C14 C15 . . 118.4(5) ?
C13 C14 H14A . . 120.8 ?
C15 C14 H14A . . 120.8 ?
C10 C15 C14 . . 121.5(5) ?
C10 C15 H15A . . 119.3 ?
C14 C15 H15A . . 119.3 ?

loop_
_geom_bond_atom_site_label_1
_geom_bond_atom_site_label_2
_geom_bond_site_symmetry_2
_geom_bond_distance
_geom_bond_publ_flag
Br1 C2 . 1.913(6) ?
Br2 C13 . 1.903(6) ?
O1 C7 . 1.225(7) ?
C1 C2 . 1.389(8) ?
C1 C6 . 1.391(8) ?
C1 C7 . 1.504(8) ?
C2 C3 . 1.380(9) ?
C3 C4 . 1.403(10) ?
C3 H3A . 0.9500 ?
C4 C5 . 1.378(10) ?
C4 H4A . 0.9500 ?
C5 C6 . 1.380(9) ?
C5 H5A . 0.9500 ?
C6 H6A . 0.9500 ?
C7 C8 . 1.463(8) ?
C8 C9 . 1.341(9) ?
C8 H8A . 0.9500 ?
C9 C10 . 1.471(8) ?
C9 H9A . 0.9500 ?
C10 C15 . 1.388(8) ?
C10 C11 . 1.402(8) ?
C11 C12 . 1.381(9) ?
C11 H11A . 0.9500 ?
C12 C13 . 1.390(9) ?
C12 H12A . 0.9500 ?
C13 C14 . 1.386(8) ?
C14 C15 . 1.392(8) ?
C14 H14A . 0.9500 ?
C15 H15A . 0.9500 ?

loop_
_geom_hbond_atom_site_label_D
_geom_hbond_atom_site_label_H
_geom_hbond_atom_site_label_A
_geom_hbond_site_symmetry_A
_geom_hbond_distance_DH
_geom_hbond_distance_HA
_geom_hbond_distance_DA
_geom_hbond_angle_DHA
C12 H12A O1 3_756 0.95 2.46 3.368(7) 158.9

loop_
_geom_torsion_atom_site_label_1
_geom_torsion_atom_site_label_2
_geom_torsion_atom_site_label_3
_geom_torsion_atom_site_label_4
_geom_torsion_site_symmetry_1
_geom_torsion_site_symmetry_2
_geom_torsion_site_symmetry_3
_geom_torsion_site_symmetry_4
_geom_torsion
_geom_torsion_publ_flag
C6 C1 C2 C3 . . . . -1.4(8) ?
C7 C1 C2 C3 . . . . 173.0(5) ?
C6 C1 C2 Br1 . . . . 176.2(4) ?
C7 C1 C2 Br1 . . . . -9.4(7) ?
C1 C2 C3 C4 . . . . -0.3(9) ?
Br1 C2 C3 C4 . . . . -177.9(4) ?
C2 C3 C4 C5 . . . . 0.8(9) ?
C3 C4 C5 C6 . . . . 0.4(9) ?
C4 C5 C6 C1 . . . . -2.1(9) ?
C2 C1 C6 C5 . . . . 2.6(8) ?
C7 C1 C6 C5 . . . . -172.0(5) ?
C2 C1 C7 O1 . . . . -62.2(7) ?
C6 C1 C7 O1 . . . . 112.2(6) ?
C2 C1 C7 C8 . . . . 120.6(6) ?
C6 C1 C7 C8 . . . . -65.1(7) ?
O1 C7 C8 C9 . . . . 171.3(6) ?
C1 C7 C8 C9 . . . . -11.4(9) ?
C7 C8 C9 C10 . . . . -179.3(5) ?
C8 C9 C10 C15 . . . . 175.9(6) ?
C8 C9 C10 C11 . . . . -6.7(9) ?
C15 C10 C11 C12 . . . . 1.2(9) ?
C9 C10 C11 C12 . . . . -176.3(6) ?
C10 C11 C12 C13 . . . . -0.2(9) ?
C11 C12 C13 C14 . . . . -0.9(9) ?
C11 C12 C13 Br2 . . . . 177.1(5) ?
C12 C13 C14 C15 . . . . 1.0(9) ?
Br2 C13 C14 C15 . . . . -177.1(4) ?
C11 C10 C15 C14 . . . . -1.1(9) ?
C9 C10 C15 C14 . . . . 176.4(5) ?
C13 C14 C15 C10 . . . . 0.1(9) ?

loop_
_cod_related_entry_id
_cod_related_entry_database
_cod_related_entry_code
1 ChemSpider 6253379
